data_4101285
loop_
_publ_author_name
'Affo, Walter'
'Ohmiya, Hirohisa'
'Fujioka, Takuma'
'Ikeda, Yousuke'
'Nakamura, Tomoaki'
'Yorimitsu, Hideki'
'Oshima, Koichiro'
'Imamura, Yuki'
'Mizuta, Tsutomu'
'Miyoshi, Katsuhiko'

_publ_section_title
;
 Cobalt-catalyzed trimethylsilylmethylmagnesium-promoted radical
 alkenylation of alkyl halides: a complement to the Heck reaction.
;
_journal_issue 24
_journal_name_full 'Journal of the American Chemical Society'
_journal_page_first 8068
_journal_page_last 8077
_journal_paper_doi 10.1021/ja061417t
_journal_volume 128
_journal_year 2006
_chemical_formula_sum 'C69 H82 Cl4 Co2 O3 P4'
_chemical_formula_weight 1343.0
_chemical_name_systematic
; 
 dichlorobis(1,6-bisdiphenylphosphinohexane)cobalt 
;
_space_group_IT_number 2
_symmetry_cell_setting triclinic
_symmetry_space_group_name_Hall '-P 1'
_symmetry_space_group_name_H-M 'P -1'
_atom_sites_solution_hydrogens geom
_atom_sites_solution_primary direct
_atom_sites_solution_secondary difmap
_audit_creation_method SHELXL-97
_cell_angle_alpha 75.2910(10)
_cell_angle_beta 66.2910(10)
_cell_angle_gamma 65.1760(10)
_cell_formula_units_Z 2
_cell_length_a 15.3800(2)
_cell_length_b 15.4040(2)
_cell_length_c 18.3530(4)
_cell_measurement_temperature 200(2)
_cell_volume 3594.25(10)
_computing_cell_refinement HKL
_computing_data_collection HKL
_computing_data_reduction HKL
_computing_structure_refinement 'SHELXL-97 (Sheldrick, 1997)'
_computing_structure_solution 'SHELXS-97 (Sheldrick, 1990)'
_diffrn_ambient_temperature 200(2)
_diffrn_detector_area_resol_mean 10.0
_diffrn_measured_fraction_theta_full 0.906
_diffrn_measured_fraction_theta_max 0.906
_diffrn_measurement_device_type 'Mac Science DIP2030 Imaging Plate'
_diffrn_radiation_monochromator graphite
_diffrn_radiation_source 'fine-focus rotating anode'
_diffrn_radiation_type MoK\a
_diffrn_radiation_wavelength 0.71069
_diffrn_reflns_av_R_equivalents 0.0000
_diffrn_reflns_av_sigmaI/netI 0.0442
_diffrn_reflns_limit_h_max 20
_diffrn_reflns_limit_h_min 0
_diffrn_reflns_limit_k_max 18
_diffrn_reflns_limit_k_min -17
_diffrn_reflns_limit_l_max 24
_diffrn_reflns_limit_l_min -21
_diffrn_reflns_number 15654
_diffrn_reflns_theta_full 27.94
_diffrn_reflns_theta_max 27.94
_diffrn_reflns_theta_min 3.33
_exptl_absorpt_coefficient_mu 0.741
_exptl_absorpt_correction_T_max 0.8970
_exptl_absorpt_correction_T_min 0.7660
_exptl_absorpt_correction_type none
_exptl_crystal_colour ' blue'
_exptl_crystal_density_diffrn 1.241
_exptl_crystal_density_method 'not measured'
_exptl_crystal_description ' cubic'
_exptl_crystal_F_000 1404
_exptl_crystal_size_max 0.38
_exptl_crystal_size_mid 0.33
_exptl_crystal_size_min 0.15
_refine_diff_density_max 0.918
_refine_diff_density_min -0.553
_refine_diff_density_rms 0.088
_refine_ls_extinction_coef 0.0056(5)
_refine_ls_extinction_expression Fc^*^=kFc[1+0.001xFc^2^\l^3^/sin(2\q)]^-1/4^
_refine_ls_extinction_method SHELXL
_refine_ls_goodness_of_fit_ref 1.059
_refine_ls_hydrogen_treatment mixed
_refine_ls_matrix_type full
_refine_ls_number_parameters 731
_refine_ls_number_reflns 15654
_refine_ls_number_restraints 0
_refine_ls_restrained_S_all 1.059
_refine_ls_R_factor_all 0.0824
_refine_ls_R_factor_gt 0.0567
_refine_ls_shift/su_max 2.059
_refine_ls_shift/su_mean 0.026
_refine_ls_structure_factor_coef Fsqd
_refine_ls_weighting_details 'calc w=1/[\s^2^(Fo^2^)+(0.0752P)^2^+5.1013P] where P=(Fo^2^+2Fc^2^)/3'
_refine_ls_weighting_scheme calc
_refine_ls_wR_factor_gt 0.1448
_refine_ls_wR_factor_ref 0.1617
_reflns_number_gt 11530
_reflns_number_total 15654
_reflns_threshold_expression >2sigma(I)
_cod_data_source_file ja061417tsi20060301_012931.cif
_cod_data_source_block CoCl2dpph
_cod_original_sg_symbol_H-M P-1
_cod_database_code 4101285

loop_
_symmetry_equiv_pos_as_xyz
'x, y, z'
'-x, -y, -z'

loop_
_atom_site_label
_atom_site_type_symbol
_atom_site_fract_x
_atom_site_fract_y
_atom_site_fract_z
_atom_site_U_iso_or_equiv
_atom_site_adp_type
_atom_site_occupancy
_atom_site_symmetry_multiplicity
_atom_site_calc_flag
_atom_site_refinement_flags
Co1 Co 0.16644(3) 0.62387(3) -0.29394(2) 0.02468(11) Uani 1 1 d .
Co2 Co -0.31039(3) 1.18486(3) -0.10469(3) 0.02642(12) Uani 1 1 d .
Cl1 Cl 0.04774(6) 0.73019(6) -0.20879(5) 0.0387(2) Uani 1 1 d .
Cl2 Cl 0.22675(8) 0.69662(8) -0.41323(6) 0.0527(3) Uani 1 1 d .
Cl3 Cl -0.34028(7) 1.14000(7) 0.02588(5) 0.0371(2) Uani 1 1 d .
Cl4 Cl -0.45093(7) 1.27344(7) -0.13492(7) 0.0485(2) Uani 1 1 d .
P1 P 0.29755(6) 0.52791(6) -0.24046(5) 0.02644(18) Uani 1 1 d .
P2 P -0.09820(6) 0.48289(6) 0.30650(5) 0.02796(18) Uani 1 1 d .
P3 P -0.21457(6) 1.03888(6) -0.16850(5) 0.02732(18) Uani 1 1 d .
P4 P 0.20407(6) 0.72183(6) 0.15449(5) 0.02877(19) Uani 1 1 d .
C1 C 0.2570(3) 0.4616(3) -0.1423(2) 0.0327(7) Uani 1 1 d .
H1 H 0.2225 0.4220 -0.1457 0.039 Uiso 1 1 calc R
H2 H 0.3178 0.4177 -0.1278 0.039 Uiso 1 1 calc R
C2 C 0.1850(3) 0.5284(3) -0.07655(19) 0.0324(7) Uani 1 1 d .
H3 H 0.2227 0.5608 -0.0671 0.039 Uiso 1 1 calc R
H4 H 0.1294 0.5786 -0.0944 0.039 Uiso 1 1 calc R
C3 C 0.1400(3) 0.4740(3) 0.0010(2) 0.0337(7) Uani 1 1 d .
H5 H 0.1959 0.4215 0.0172 0.040 Uiso 1 1 calc R
H6 H 0.0996 0.4443 -0.0079 0.040 Uiso 1 1 calc R
C4 C 0.0725(3) 0.5385(3) 0.0682(2) 0.0328(7) Uani 1 1 d .
H7 H 0.0163 0.5907 0.0521 0.039 Uiso 1 1 calc R
H8 H 0.1128 0.5685 0.0768 0.039 Uiso 1 1 calc R
C5 C 0.0277(3) 0.4836(3) 0.1465(2) 0.0351(8) Uani 1 1 d .
H9 H -0.0106 0.4517 0.1373 0.042 Uiso 1 1 calc R
H10 H 0.0839 0.4328 0.1634 0.042 Uiso 1 1 calc R
C6 C -0.0428(3) 0.5484(3) 0.2132(2) 0.0341(7) Uani 1 1 d .
H11 H -0.0982 0.5999 0.1959 0.041 Uiso 1 1 calc R
H12 H -0.0041 0.5793 0.2231 0.041 Uiso 1 1 calc R
C7 C 0.3631(3) 0.5923(3) -0.2245(2) 0.0354(8) Uani 1 1 d .
C8 C 0.3091(3) 0.6847(3) -0.2023(3) 0.0496(10) Uani 1 1 d .
H13 H 0.2409 0.7167 -0.2017 0.060 Uiso 1 1 calc R
C9 C 0.3547(4) 0.7312(4) -0.1807(3) 0.0680(14) Uani 1 1 d .
H14 H 0.3166 0.7935 -0.1631 0.082 Uiso 1 1 calc R
C10 C 0.4533(4) 0.6872(5) -0.1847(4) 0.0799(17) Uani 1 1 d .
H15 H 0.4849 0.7198 -0.1717 0.096 Uiso 1 1 calc R
C11 C 0.5077(4) 0.5958(5) -0.2074(4) 0.092(2) Uani 1 1 d .
H16 H 0.5770 0.5656 -0.2106 0.111 Uiso 1 1 calc R
C12 C 0.4623(3) 0.5475(4) -0.2255(3) 0.0642(14) Uani 1 1 d .
H17 H 0.4993 0.4832 -0.2386 0.077 Uiso 1 1 calc R
C13 C 0.3954(2) 0.4378(3) -0.3061(2) 0.0321(7) Uani 1 1 d .
C14 C 0.3999(4) 0.3443(3) -0.2913(3) 0.0751(17) Uani 1 1 d .
H18 H 0.3542 0.3246 -0.2435 0.090 Uiso 1 1 calc R
C15 C 0.4706(5) 0.2785(4) -0.3455(4) 0.096(2) Uani 1 1 d .
H19 H 0.4717 0.2145 -0.3358 0.116 Uiso 1 1 calc R
C16 C 0.5391(4) 0.3055(4) -0.4132(3) 0.0685(15) Uani 1 1 d .
H20 H 0.5902 0.2595 -0.4489 0.082 Uiso 1 1 calc R
C17 C 0.5336(3) 0.3984(4) -0.4291(3) 0.0620(13) Uani 1 1 d .
H21 H 0.5795 0.4179 -0.4768 0.074 Uiso 1 1 calc R
C18 C 0.4612(3) 0.4644(4) -0.3761(3) 0.0545(11) Uani 1 1 d .
H22 H 0.4570 0.5295 -0.3883 0.065 Uiso 1 1 calc R
C19 C 0.0072(3) 0.4191(3) 0.3456(2) 0.0340(7) Uani 1 1 d .
C20 C 0.0581(3) 0.3224(3) 0.3387(3) 0.0609(13) Uani 1 1 d .
H23 H 0.0366 0.2895 0.3159 0.073 Uiso 1 1 calc R
C21 C 0.1412(4) 0.2724(4) 0.3651(4) 0.085(2) Uani 1 1 d .
H24 H 0.1769 0.2058 0.3594 0.102 Uiso 1 1 calc R
C22 C 0.1714(4) 0.3194(4) 0.3991(3) 0.0700(15) Uani 1 1 d .
H25 H 0.2280 0.2852 0.4172 0.084 Uiso 1 1 calc R
C23 C 0.1202(4) 0.4154(4) 0.4072(3) 0.0602(12) Uani 1 1 d .
H26 H 0.1411 0.4478 0.4310 0.072 Uiso 1 1 calc R
C24 C 0.0379(3) 0.4655(3) 0.3807(3) 0.0466(9) Uani 1 1 d .
H27 H 0.0024 0.5321 0.3867 0.056 Uiso 1 1 calc R
C25 C -0.1887(3) 0.5756(3) 0.3739(2) 0.0357(8) Uani 1 1 d .
C26 C -0.1913(4) 0.6686(3) 0.3581(3) 0.0572(12) Uani 1 1 d .
H28 H -0.1450 0.6872 0.3102 0.069 Uiso 1 1 calc R
C27 C -0.2619(4) 0.7359(4) 0.4123(4) 0.0707(15) Uani 1 1 d .
H29 H -0.2625 0.7997 0.4016 0.085 Uiso 1 1 calc R
C28 C -0.3303(4) 0.7099(4) 0.4809(3) 0.0654(14) Uani 1 1 d .
H30 H -0.3787 0.7558 0.5175 0.078 Uiso 1 1 calc R
C29 C -0.3284(4) 0.6179(4) 0.4961(3) 0.0607(13) Uani 1 1 d .
H31 H -0.3758 0.6000 0.5436 0.073 Uiso 1 1 calc R
C30 C -0.2579(3) 0.5498(3) 0.4432(2) 0.0460(9) Uani 1 1 d .
H32 H -0.2573 0.4859 0.4545 0.055 Uiso 1 1 calc R
C31 C -0.0906(2) 0.9732(2) -0.1539(2) 0.0310(7) Uani 1 1 d .
H33 H -0.0533 0.9170 -0.1853 0.037 Uiso 1 1 calc R
H34 H -0.0504 1.0157 -0.1750 0.037 Uiso 1 1 calc R
C32 C -0.0986(3) 0.9381(3) -0.0666(2) 0.0367(8) Uani 1 1 d .
H35 H -0.1378 0.9938 -0.0346 0.044 Uiso 1 1 calc R
H36 H -0.1362 0.8934 -0.0458 0.044 Uiso 1 1 calc R
C33 C 0.0052(3) 0.8874(3) -0.0562(2) 0.0347(8) Uani 1 1 d .
H37 H 0.0448 0.8323 -0.0887 0.042 Uiso 1 1 calc R
H38 H 0.0425 0.9325 -0.0763 0.042 Uiso 1 1 calc R
C34 C -0.0029(3) 0.8516(3) 0.0304(2) 0.0366(8) Uani 1 1 d .
H39 H -0.0399 0.8064 0.0501 0.044 Uiso 1 1 calc R
H40 H -0.0436 0.9069 0.0628 0.044 Uiso 1 1 calc R
C35 C 0.0993(2) 0.8013(3) 0.0436(2) 0.0318(7) Uani 1 1 d .
H41 H 0.1389 0.8444 0.0210 0.038 Uiso 1 1 calc R
H42 H 0.1383 0.7426 0.0153 0.038 Uiso 1 1 calc R
C36 C 0.0846(3) 0.7740(3) 0.1332(2) 0.0327(7) Uani 1 1 d .
H43 H 0.0494 0.7273 0.1543 0.039 Uiso 1 1 calc R
H44 H 0.0403 0.8322 0.1617 0.039 Uiso 1 1 calc R
C37 C -0.1838(3) 1.0495(3) -0.2764(2) 0.0378(8) Uani 1 1 d .
C38 C -0.1175(4) 0.9715(4) -0.3202(3) 0.0575(12) Uani 1 1 d .
H45 H -0.0856 0.9118 -0.2941 0.069 Uiso 1 1 calc R
C39 C -0.0979(5) 0.9804(5) -0.4018(3) 0.0817(17) Uani 1 1 d .
H46 H -0.0527 0.9274 -0.4320 0.098 Uiso 1 1 calc R
C40 C -0.1462(5) 1.0696(5) -0.4389(3) 0.0801(18) Uani 1 1 d .
H47 H -0.1328 1.0770 -0.4950 0.096 Uiso 1 1 calc R
C41 C -0.2110(4) 1.1446(4) -0.3962(3) 0.0675(14) Uani 1 1 d .
H48 H -0.2431 1.2042 -0.4223 0.081 Uiso 1 1 calc R
C42 C -0.2314(3) 1.1356(3) -0.3150(3) 0.0494(10) Uani 1 1 d .
H49 H -0.2784 1.1887 -0.2852 0.059 Uiso 1 1 calc R
C43 C -0.2816(2) 0.9549(2) -0.1334(2) 0.0283(7) Uani 1 1 d .
C44 C -0.2311(3) 0.8557(3) -0.1358(3) 0.0431(9) Uani 1 1 d .
H50 H -0.1589 0.8291 -0.1533 0.052 Uiso 1 1 calc R
C45 C -0.2867(3) 0.7961(3) -0.1125(3) 0.0540(12) Uani 1 1 d .
H51 H -0.2524 0.7286 -0.1139 0.065 Uiso 1 1 calc R
C46 C -0.3914(3) 0.8343(3) -0.0872(3) 0.0511(11) Uani 1 1 d .
H52 H -0.4291 0.7931 -0.0714 0.061 Uiso 1 1 calc R
C47 C -0.4410(3) 0.9313(3) -0.0849(3) 0.0463(10) Uani 1 1 d .
H53 H -0.5132 0.9577 -0.0679 0.056 Uiso 1 1 calc R
C48 C -0.3861(3) 0.9914(3) -0.1074(2) 0.0386(8) Uani 1 1 d .
H54 H -0.4212 1.0587 -0.1048 0.046 Uiso 1 1 calc R
C49 C 0.2671(3) 0.6043(2) 0.1167(2) 0.0324(7) Uani 1 1 d .
C50 C 0.3343(3) 0.5969(3) 0.0385(2) 0.0409(8) Uani 1 1 d .
H55 H 0.3472 0.6522 0.0066 0.049 Uiso 1 1 calc R
C51 C 0.3824(3) 0.5091(3) 0.0069(3) 0.0538(11) Uani 1 1 d .
H56 H 0.4277 0.5043 -0.0468 0.065 Uiso 1 1 calc R
C52 C 0.3640(4) 0.4284(3) 0.0540(4) 0.0619(14) Uani 1 1 d .
H57 H 0.3969 0.3682 0.0326 0.074 Uiso 1 1 calc R
C53 C 0.2988(4) 0.4352(3) 0.1312(3) 0.0592(14) Uani 1 1 d .
H58 H 0.2876 0.3793 0.1631 0.071 Uiso 1 1 calc R
C54 C 0.2485(3) 0.5228(3) 0.1639(3) 0.0438(9) Uani 1 1 d .
H59 H 0.2023 0.5271 0.2173 0.053 Uiso 1 1 calc R
C55 C 0.1674(3) 0.6951(3) 0.2625(2) 0.0409(9) Uani 1 1 d .
C56 C 0.0672(4) 0.7281(4) 0.3134(3) 0.0587(12) Uani 1 1 d .
H60 H 0.0136 0.7634 0.2922 0.070 Uiso 1 1 calc R
C57 C 0.0463(5) 0.7092(5) 0.3957(3) 0.0845(19) Uani 1 1 d .
H61 H -0.0221 0.7318 0.4306 0.101 Uiso 1 1 calc R
C58 C 0.1229(6) 0.6582(5) 0.4271(3) 0.088(2) Uani 1 1 d .
H62 H 0.1073 0.6455 0.4835 0.106 Uiso 1 1 calc R
C59 C 0.2220(5) 0.6254(4) 0.3775(3) 0.0716(16) Uani 1 1 d .
H63 H 0.2750 0.5902 0.3994 0.086 Uiso 1 1 calc R
C60 C 0.2447(4) 0.6434(3) 0.2958(3) 0.0521(11) Uani 1 1 d .
H64 H 0.3135 0.6205 0.2616 0.062 Uiso 1 1 calc R
C61 C -0.3314(6) 0.8331(5) 0.0938(5) 0.113(3) Uani 1 1 d .
H65 H -0.2989 0.7787 0.0618 0.169 Uiso 1 1 calc R
H66 H -0.3376 0.8932 0.0582 0.169 Uiso 1 1 calc R
H67 H -0.3992 0.8344 0.1299 0.169 Uiso 1 1 calc R
C62 C -0.2686(4) 0.8226(4) 0.1414(3) 0.0646(14) Uani 1 1 d .
C63 C -0.2881(8) 0.9049(7) 0.1800(5) 0.137(3) Uani 1 1 d .
H68 H -0.2491 0.8833 0.2165 0.205 Uiso 1 1 calc R
H69 H -0.3609 0.9322 0.2102 0.205 Uiso 1 1 calc R
H70 H -0.2673 0.9540 0.1390 0.205 Uiso 1 1 calc R
O1 O -0.2014(3) 0.7491(3) 0.1476(3) 0.1049(17) Uani 1 1 d .
O3 O 0.1307(7) 1.0748(7) -0.2786(6) 0.203(4) Uani 1 1 d .
C67 C 0.1654(11) 1.0061(14) -0.3217(10) 0.200(6) Uani 1 1 d .
O2 O 0.3546(12) 0.0944(9) 0.4287(10) 0.288(6) Uani 1 1 d .
C66 C 0.3791(10) 0.0153(10) 0.3215(8) 0.197(5) Uiso 1 1 d .
H71 H 0.3698 -0.0449 0.3501 0.295 Uiso 1 1 calc R
H72 H 0.4290 0.0036 0.2678 0.295 Uiso 1 1 calc R
H73 H 0.3141 0.0628 0.3174 0.295 Uiso 1 1 calc R
C65 C 0.4153(16) 0.0514(16) 0.3648(14) 0.254(9) Uiso 1 1 d .
C64 C 0.4402(15) 0.1346(15) 0.2928(12) 0.315(10) Uiso 1 1 d .
H74 H 0.3776 0.1910 0.2962 0.472 Uiso 1 1 calc R
H75 H 0.4669 0.1097 0.2410 0.472 Uiso 1 1 calc R
H76 H 0.4908 0.1531 0.2983 0.472 Uiso 1 1 calc R
C68 C 0.1382(17) 1.011(2) -0.3806(15) 0.46(2) Uani 1 1 d .
H77 H 0.0697 1.0087 -0.3602 0.685 Uiso 1 1 calc R
H78 H 0.1860 0.9569 -0.4121 0.685 Uiso 1 1 calc R
H79 H 0.1381 1.0716 -0.4145 0.685 Uiso 1 1 calc R
C69 C 0.255(3) 0.9348(15) -0.327(2) 0.58(3) Uani 1 1 d .
H80 H 0.3072 0.9475 -0.3764 0.877 Uiso 1 1 calc R
H81 H 0.2496 0.8739 -0.3276 0.877 Uiso 1 1 calc R
H82 H 0.2737 0.9310 -0.2808 0.877 Uiso 1 1 calc R

loop_
_atom_site_aniso_label
_atom_site_aniso_U_11
_atom_site_aniso_U_22
_atom_site_aniso_U_33
_atom_site_aniso_U_23
_atom_site_aniso_U_13
_atom_site_aniso_U_12
Co1 0.0209(2) 0.0275(2) 0.0202(2) -0.00123(15) -0.00695(16) -0.00439(16)
Co2 0.0251(2) 0.0257(2) 0.0321(2) 0.00078(17) -0.01409(18) -0.01034(17)
Cl1 0.0285(4) 0.0376(5) 0.0408(5) -0.0163(4) -0.0093(4) 0.0013(3)
Cl2 0.0605(6) 0.0498(6) 0.0280(5) 0.0098(4) -0.0047(4) -0.0190(5)
Cl3 0.0370(4) 0.0465(5) 0.0307(4) -0.0005(3) -0.0100(3) -0.0211(4)
Cl4 0.0346(5) 0.0436(5) 0.0678(7) 0.0031(4) -0.0308(5) -0.0067(4)
P1 0.0225(4) 0.0311(4) 0.0240(4) 0.0000(3) -0.0105(3) -0.0071(3)
P2 0.0255(4) 0.0340(5) 0.0237(4) -0.0015(3) -0.0097(3) -0.0095(3)
P3 0.0255(4) 0.0270(4) 0.0315(4) 0.0023(3) -0.0151(3) -0.0091(3)
P4 0.0314(4) 0.0291(4) 0.0334(5) 0.0050(3) -0.0186(4) -0.0152(3)
C1 0.0339(17) 0.0354(18) 0.0296(18) 0.0034(13) -0.0156(14) -0.0124(14)
C2 0.0333(17) 0.042(2) 0.0230(16) 0.0025(13) -0.0111(13) -0.0163(14)
C3 0.0348(18) 0.042(2) 0.0288(17) 0.0002(14) -0.0134(14) -0.0174(15)
C4 0.0326(17) 0.044(2) 0.0272(17) 0.0029(14) -0.0133(14) -0.0198(15)
C5 0.0380(19) 0.044(2) 0.0266(17) 0.0016(14) -0.0095(14) -0.0224(16)
C6 0.0327(17) 0.040(2) 0.0324(18) 0.0005(14) -0.0122(14) -0.0167(15)
C7 0.0312(17) 0.043(2) 0.0354(19) -0.0007(15) -0.0150(15) -0.0142(15)
C8 0.045(2) 0.045(2) 0.065(3) -0.0073(19) -0.024(2) -0.0158(18)
C9 0.072(3) 0.060(3) 0.089(4) -0.021(3) -0.033(3) -0.027(3)
C10 0.077(4) 0.089(4) 0.111(5) -0.027(4) -0.048(4) -0.041(3)
C11 0.058(3) 0.108(5) 0.146(6) -0.049(4) -0.061(4) -0.017(3)
C12 0.045(2) 0.066(3) 0.097(4) -0.029(3) -0.042(3) -0.006(2)
C13 0.0252(16) 0.0380(19) 0.0326(18) -0.0038(14) -0.0140(14) -0.0070(13)
C14 0.084(4) 0.037(2) 0.058(3) -0.007(2) 0.008(3) -0.008(2)
C15 0.115(5) 0.038(3) 0.071(4) -0.015(2) 0.004(4) 0.004(3)
C16 0.046(3) 0.070(3) 0.062(3) -0.032(3) -0.010(2) 0.009(2)
C17 0.039(2) 0.081(4) 0.049(3) -0.027(2) 0.012(2) -0.019(2)
C18 0.045(2) 0.061(3) 0.048(3) -0.014(2) 0.0033(19) -0.023(2)
C19 0.0312(17) 0.042(2) 0.0285(17) -0.0021(14) -0.0118(14) -0.0123(14)
C20 0.053(3) 0.054(3) 0.088(4) -0.023(2) -0.051(3) 0.004(2)
C21 0.076(4) 0.067(3) 0.127(5) -0.039(3) -0.077(4) 0.018(3)
C22 0.051(3) 0.087(4) 0.080(4) -0.012(3) -0.048(3) -0.005(3)
C23 0.058(3) 0.078(4) 0.065(3) -0.005(2) -0.040(2) -0.026(2)
C24 0.049(2) 0.051(2) 0.049(2) -0.0013(18) -0.0255(19) -0.0209(19)
C25 0.0361(19) 0.039(2) 0.0348(19) -0.0062(14) -0.0191(15) -0.0082(15)
C26 0.057(3) 0.048(3) 0.063(3) -0.016(2) -0.012(2) -0.017(2)
C27 0.073(3) 0.047(3) 0.092(4) -0.031(3) -0.027(3) -0.009(2)
C28 0.051(3) 0.074(4) 0.068(3) -0.044(3) -0.022(2) 0.003(2)
C29 0.054(3) 0.074(3) 0.044(3) -0.026(2) -0.005(2) -0.013(2)
C30 0.044(2) 0.056(2) 0.031(2) -0.0124(17) -0.0092(17) -0.0097(18)
C31 0.0244(15) 0.0293(17) 0.042(2) -0.0032(13) -0.0147(14) -0.0091(13)
C32 0.0309(18) 0.039(2) 0.043(2) -0.0020(15) -0.0215(16) -0.0075(14)
C33 0.0307(17) 0.0349(19) 0.044(2) -0.0023(15) -0.0222(15) -0.0087(14)
C34 0.0289(17) 0.039(2) 0.045(2) -0.0047(15) -0.0215(16) -0.0068(14)
C35 0.0252(16) 0.0366(18) 0.0353(19) 0.0028(14) -0.0163(14) -0.0104(13)
C36 0.0295(17) 0.0367(19) 0.0384(19) 0.0002(14) -0.0163(14) -0.0154(14)
C37 0.0361(19) 0.045(2) 0.0351(19) 0.0007(15) -0.0164(16) -0.0160(16)
C38 0.057(3) 0.068(3) 0.038(2) -0.007(2) -0.015(2) -0.015(2)
C39 0.077(4) 0.112(5) 0.046(3) -0.026(3) -0.006(3) -0.028(3)
C40 0.083(4) 0.130(5) 0.030(2) 0.006(3) -0.021(3) -0.047(4)
C41 0.075(3) 0.090(4) 0.040(3) 0.015(3) -0.031(3) -0.034(3)
C42 0.057(3) 0.059(3) 0.040(2) 0.0078(18) -0.026(2) -0.026(2)
C43 0.0242(15) 0.0264(16) 0.0337(17) -0.0014(12) -0.0120(13) -0.0074(12)
C44 0.0280(18) 0.0301(19) 0.069(3) -0.0087(17) -0.0157(17) -0.0072(14)
C45 0.041(2) 0.028(2) 0.095(4) -0.009(2) -0.025(2) -0.0106(16)
C46 0.040(2) 0.037(2) 0.080(3) -0.002(2) -0.020(2) -0.0197(17)
C47 0.0249(17) 0.035(2) 0.074(3) -0.0070(18) -0.0105(18) -0.0112(15)
C48 0.0237(16) 0.0274(18) 0.062(3) -0.0046(15) -0.0156(16) -0.0053(13)
C49 0.0353(18) 0.0271(17) 0.048(2) 0.0056(14) -0.0292(16) -0.0137(13)
C50 0.039(2) 0.038(2) 0.052(2) -0.0089(16) -0.0203(18) -0.0125(16)
C51 0.045(2) 0.054(3) 0.073(3) -0.022(2) -0.030(2) -0.0080(19)
C52 0.069(3) 0.038(2) 0.101(4) -0.017(2) -0.059(3) -0.006(2)
C53 0.083(3) 0.030(2) 0.098(4) 0.010(2) -0.070(3) -0.022(2)
C54 0.056(2) 0.035(2) 0.063(3) 0.0105(17) -0.043(2) -0.0239(17)
C55 0.054(2) 0.042(2) 0.041(2) 0.0083(16) -0.0250(18) -0.0291(18)
C56 0.061(3) 0.083(4) 0.039(2) 0.000(2) -0.013(2) -0.040(3)
C57 0.093(4) 0.128(6) 0.038(3) 0.001(3) -0.006(3) -0.066(4)
C58 0.130(6) 0.123(5) 0.039(3) 0.025(3) -0.035(3) -0.082(5)
C59 0.098(4) 0.090(4) 0.053(3) 0.027(3) -0.050(3) -0.053(3)
C60 0.068(3) 0.057(3) 0.045(2) 0.0173(19) -0.034(2) -0.033(2)
C61 0.102(5) 0.109(6) 0.135(7) 0.048(5) -0.082(5) -0.040(4)
C62 0.052(3) 0.060(3) 0.061(3) 0.026(2) -0.017(2) -0.022(2)
C63 0.169(9) 0.119(7) 0.101(6) -0.021(5) -0.026(6) -0.045(6)
O1 0.068(3) 0.071(3) 0.156(4) 0.048(3) -0.060(3) -0.020(2)
O3 0.186(8) 0.214(9) 0.219(10) -0.076(8) -0.092(7) -0.028(7)
C67 0.157(12) 0.259(17) 0.167(13) -0.106(12) 0.002(9) -0.065(11)
O2 0.325(16) 0.246(13) 0.307(16) -0.069(12) -0.159(13) -0.044(11)
C68 0.32(3) 0.77(6) 0.38(3) -0.43(4) -0.07(2) -0.13(3)
C69 0.81(7) 0.22(2) 0.53(5) -0.14(2) -0.44(5) 0.26(3)

loop_
_atom_type_symbol
_atom_type_description
_atom_type_scat_dispersion_real
_atom_type_scat_dispersion_imag
_atom_type_scat_source
C C 0.0033 0.0016 'International Tables Vol C Tables 4.2.6.8 and 6.1.1.4'
H H 0.0000 0.0000 'International Tables Vol C Tables 4.2.6.8 and 6.1.1.4'
O O 0.0106 0.0060 'International Tables Vol C Tables 4.2.6.8 and 6.1.1.4'
P P 0.1023 0.0942 'International Tables Vol C Tables 4.2.6.8 and 6.1.1.4'
Cl Cl 0.1484 0.1585 'International Tables Vol C Tables 4.2.6.8 and 6.1.1.4'
Co Co 0.3494 0.9721 'International Tables Vol C Tables 4.2.6.8 and 6.1.1.4'

loop_
_geom_angle_atom_site_label_1
_geom_angle_atom_site_label_2
_geom_angle_atom_site_label_3
_geom_angle
_geom_angle_site_symmetry_1
_geom_angle_site_symmetry_3
Cl2 Co1 Cl1 111.13(4) . .
Cl2 Co1 P1 110.97(4) . .
Cl1 Co1 P1 108.67(4) . .
Cl2 Co1 P2 109.45(4) . 2_565
Cl1 Co1 P2 110.24(4) . 2_565
P1 Co1 P2 106.27(3) . 2_565
Cl4 Co2 Cl3 113.38(4) . .
Cl4 Co2 P4 106.70(4) . 2_575
Cl3 Co2 P4 111.04(3) . 2_575
Cl4 Co2 P3 113.39(4) . .
Cl3 Co2 P3 105.71(4) . .
P4 Co2 P3 106.48(3) 2_575 .
C13 P1 C7 105.69(16) . .
C13 P1 C1 105.75(16) . .
C7 P1 C1 103.33(16) . .
C13 P1 Co1 110.82(11) . .
C7 P1 Co1 115.38(12) . .
C1 P1 Co1 114.95(11) . .
C6 P2 C25 104.91(17) . .
C6 P2 C19 103.15(16) . .
C25 P2 C19 105.06(16) . .
C6 P2 Co1 115.72(12) . 2_565
C25 P2 Co1 114.84(12) . 2_565
C19 P2 Co1 111.94(12) . 2_565
C43 P3 C37 101.90(16) . .
C43 P3 C31 106.49(15) . .
C37 P3 C31 104.02(16) . .
C43 P3 Co2 112.77(11) . .
C37 P3 Co2 117.04(13) . .
C31 P3 Co2 113.39(11) . .
C55 P4 C49 104.39(17) . .
C55 P4 C36 105.21(17) . .
C49 P4 C36 104.63(15) . .
C55 P4 Co2 111.99(12) . 2_575
C49 P4 Co2 112.86(12) . 2_575
C36 P4 Co2 116.68(11) . 2_575
C2 C1 P1 112.4(2) . .
C3 C2 C1 111.7(3) . .
C2 C3 C4 112.3(3) . .
C3 C4 C5 112.3(3) . .
C6 C5 C4 112.6(3) . .
C5 C6 P2 112.6(2) . .
C12 C7 C8 119.0(4) . .
C12 C7 P1 121.4(3) . .
C8 C7 P1 119.2(3) . .
C7 C8 C9 120.1(4) . .
C10 C9 C8 120.0(5) . .
C9 C10 C11 120.2(4) . .
C10 C11 C12 120.3(5) . .
C11 C12 C7 120.3(5) . .
C18 C13 C14 118.4(4) . .
C18 C13 P1 119.7(3) . .
C14 C13 P1 121.6(3) . .
C13 C14 C15 120.4(5) . .
C16 C15 C14 120.1(5) . .
C17 C16 C15 119.7(4) . .
C16 C17 C18 120.0(4) . .
C13 C18 C17 121.2(5) . .
C20 C19 C24 119.1(4) . .
C20 C19 P2 118.8(3) . .
C24 C19 P2 122.0(3) . .
C19 C20 C21 120.3(4) . .
C22 C21 C20 120.0(5) . .
C21 C22 C23 120.0(4) . .
C22 C23 C24 120.2(4) . .
C19 C24 C23 120.4(4) . .
C26 C25 C30 119.4(4) . .
C26 C25 P2 123.0(3) . .
C30 C25 P2 117.6(3) . .
C25 C26 C27 120.2(5) . .
C28 C27 C26 120.2(5) . .
C29 C28 C27 119.6(4) . .
C28 C29 C30 121.0(5) . .
C25 C30 C29 119.7(4) . .
C32 C31 P3 113.7(2) . .
C33 C32 C31 112.4(3) . .
C34 C33 C32 112.3(3) . .
C33 C34 C35 114.0(3) . .
C34 C35 C36 110.8(3) . .
C35 C36 P4 113.5(2) . .
C42 C37 C38 119.2(4) . .
C42 C37 P3 119.4(3) . .
C38 C37 P3 121.3(3) . .
C39 C38 C37 120.3(5) . .
C38 C39 C40 118.7(5) . .
C41 C40 C39 120.8(5) . .
C40 C41 C42 120.6(5) . .
C41 C42 C37 120.3(5) . .
C48 C43 C44 118.9(3) . .
C48 C43 P3 118.4(3) . .
C44 C43 P3 122.7(3) . .
C45 C44 C43 119.8(3) . .
C46 C45 C44 120.4(4) . .
C47 C46 C45 119.9(4) . .
C46 C47 C48 120.1(3) . .
C43 C48 C47 120.9(3) . .
C50 C49 C54 119.9(4) . .
C50 C49 P4 118.3(3) . .
C54 C49 P4 121.7(3) . .
C51 C50 C49 120.2(4) . .
C52 C51 C50 119.7(5) . .
C53 C52 C51 120.3(4) . .
C52 C53 C54 121.1(4) . .
C53 C54 C49 118.8(4) . .
C56 C55 C60 118.8(4) . .
C56 C55 P4 123.1(3) . .
C60 C55 P4 118.0(3) . .
C57 C56 C55 119.5(5) . .
C58 C57 C56 120.9(6) . .
C57 C58 C59 120.2(5) . .
C58 C59 C60 120.0(5) . .
C59 C60 C55 120.7(5) . .
O1 C62 C63 119.4(7) . .
O1 C62 C61 120.9(7) . .
C63 C62 C61 119.7(6) . .
O3 C67 C69 122(2) . .
O3 C67 C68 124(2) . .
C69 C67 C68 110.6(19) . .
O2 C65 C66 122(2) . .
O2 C65 C64 106.9(19) . .
C66 C65 C64 94.0(17) . .

loop_
_geom_bond_atom_site_label_1
_geom_bond_atom_site_label_2
_geom_bond_distance
_geom_bond_site_symmetry_2
Co1 Cl2 2.2143(10) .
Co1 Cl1 2.2254(9) .
Co1 P1 2.3595(9) .
Co1 P2 2.3865(10) 2_565
Co2 Cl4 2.2237(10) .
Co2 Cl3 2.2296(10) .
Co2 P4 2.3832(9) 2_575
Co2 P3 2.4014(10) .
P1 C13 1.810(4) .
P1 C7 1.819(4) .
P1 C1 1.837(3) .
P2 C6 1.830(3) .
P2 C25 1.831(4) .
P2 C19 1.830(4) .
P2 Co1 2.3865(10) 2_565
P3 C43 1.820(3) .
P3 C37 1.822(4) .
P3 C31 1.840(3) .
P4 C55 1.816(4) .
P4 C49 1.823(4) .
P4 C36 1.831(3) .
P4 Co2 2.3832(9) 2_575
C1 C2 1.530(5) .
C2 C3 1.516(5) .
C3 C4 1.522(5) .
C4 C5 1.527(5) .
C5 C6 1.522(5) .
C7 C12 1.380(5) .
C7 C8 1.383(6) .
C8 C9 1.396(6) .
C9 C10 1.356(7) .
C10 C11 1.374(8) .
C11 C12 1.378(7) .
C13 C18 1.371(5) .
C13 C14 1.374(6) .
C14 C15 1.384(7) .
C15 C16 1.371(8) .
C16 C17 1.359(7) .
C17 C18 1.379(6) .
C19 C20 1.371(6) .
C19 C24 1.382(5) .
C20 C21 1.393(6) .
C21 C22 1.369(7) .
C22 C23 1.366(7) .
C23 C24 1.384(6) .
C25 C26 1.373(6) .
C25 C30 1.385(6) .
C26 C27 1.397(6) .
C27 C28 1.374(8) .
C28 C29 1.362(7) .
C29 C30 1.391(6) .
C31 C32 1.527(5) .
C32 C33 1.521(4) .
C33 C34 1.517(5) .
C34 C35 1.522(4) .
C35 C36 1.537(5) .
C37 C42 1.386(6) .
C37 C38 1.390(6) .
C38 C39 1.384(7) .
C39 C40 1.407(9) .
C40 C41 1.344(8) .
C41 C42 1.377(6) .
C43 C48 1.374(4) .
C43 C44 1.397(5) .
C44 C45 1.386(5) .
C45 C46 1.378(6) .
C46 C47 1.367(5) .
C47 C48 1.386(5) .
C49 C50 1.391(5) .
C49 C54 1.399(5) .
C50 C51 1.388(6) .
C51 C52 1.388(7) .
C52 C53 1.367(7) .
C53 C54 1.392(6) .
C55 C56 1.390(6) .
C55 C60 1.401(6) .
C56 C57 1.390(7) .
C57 C58 1.370(9) .
C58 C59 1.371(9) .
C59 C60 1.377(6) .
C61 C62 1.482(8) .
C62 O1 1.189(6) .
C62 C63 1.471(10) .
O3 C67 1.281(14) .
C67 C69 1.34(3) .
C67 C68 1.28(2) .
O2 C65 1.30(2) .
C66 C65 1.44(2) .
C65 C64 1.64(2) .

loop_
_geom_torsion_atom_site_label_1
_geom_torsion_atom_site_label_2
_geom_torsion_atom_site_label_3
_geom_torsion_atom_site_label_4
_geom_torsion
_geom_torsion_site_symmetry_1
Cl2 Co1 P1 C13 -58.86(13) .
Cl1 Co1 P1 C13 178.66(13) .
P2 Co1 P1 C13 60.04(13) 2_565
Cl2 Co1 P1 C7 61.17(14) .
Cl1 Co1 P1 C7 -61.31(14) .
P2 Co1 P1 C7 -179.93(13) 2_565
Cl2 Co1 P1 C1 -178.69(13) .
Cl1 Co1 P1 C1 58.83(14) .
P2 Co1 P1 C1 -59.79(13) 2_565
Cl4 Co2 P3 C43 -66.15(12) .
Cl3 Co2 P3 C43 58.65(12) .
P4 Co2 P3 C43 176.82(12) 2_575
Cl4 Co2 P3 C37 51.58(14) .
Cl3 Co2 P3 C37 176.38(13) .
P4 Co2 P3 C37 -65.45(14) 2_575
Cl4 Co2 P3 C31 172.71(12) .
Cl3 Co2 P3 C31 -62.48(13) .
P4 Co2 P3 C31 55.68(13) 2_575
C13 P1 C1 C2 171.8(2) .
C7 P1 C1 C2 60.9(3) .
Co1 P1 C1 C2 -65.6(3) .
P1 C1 C2 C3 171.5(2) .
C1 C2 C3 C4 177.1(3) .
C2 C3 C4 C5 -179.6(3) .
C3 C4 C5 C6 -178.1(3) .
C4 C5 C6 P2 178.9(2) .
C25 P2 C6 C5 -174.4(2) .
C19 P2 C6 C5 75.8(3) .
Co1 P2 C6 C5 -46.8(3) 2_565
C13 P1 C7 C12 -30.5(4) .
C1 P1 C7 C12 80.4(4) .
Co1 P1 C7 C12 -153.3(3) .
C13 P1 C7 C8 156.8(3) .
C1 P1 C7 C8 -92.4(3) .
Co1 P1 C7 C8 33.9(4) .
C12 C7 C8 C9 -0.4(7) .
P1 C7 C8 C9 172.5(4) .
C7 C8 C9 C10 2.8(8) .
C8 C9 C10 C11 -2.2(10) .
C9 C10 C11 C12 -0.7(11) .
C10 C11 C12 C7 3.0(10) .
C8 C7 C12 C11 -2.4(8) .
P1 C7 C12 C11 -175.2(5) .
C7 P1 C13 C18 -51.9(4) .
C1 P1 C13 C18 -161.1(3) .
Co1 P1 C13 C18 73.8(3) .
C7 P1 C13 C14 134.2(4) .
C1 P1 C13 C14 25.0(4) .
Co1 P1 C13 C14 -100.2(4) .
C18 C13 C14 C15 1.0(8) .
P1 C13 C14 C15 175.1(5) .
C13 C14 C15 C16 2.2(11) .
C14 C15 C16 C17 -3.7(10) .
C15 C16 C17 C18 1.9(9) .
C14 C13 C18 C17 -2.8(7) .
P1 C13 C18 C17 -177.0(4) .
C16 C17 C18 C13 1.4(8) .
C6 P2 C19 C20 -103.9(4) .
C25 P2 C19 C20 146.5(4) .
Co1 P2 C19 C20 21.2(4) 2_565
C6 P2 C19 C24 75.2(3) .
C25 P2 C19 C24 -34.5(4) .
Co1 P2 C19 C24 -159.7(3) 2_565
C24 C19 C20 C21 -1.6(8) .
P2 C19 C20 C21 177.5(5) .
C19 C20 C21 C22 1.0(10) .
C20 C21 C22 C23 -0.1(10) .
C21 C22 C23 C24 -0.2(9) .
C20 C19 C24 C23 1.2(6) .
P2 C19 C24 C23 -177.8(3) .
C22 C23 C24 C19 -0.4(7) .
C6 P2 C25 C26 -12.7(4) .
C19 P2 C25 C26 95.7(4) .
Co1 P2 C25 C26 -140.9(3) 2_565
C6 P2 C25 C30 166.4(3) .
C19 P2 C25 C30 -85.2(3) .
Co1 P2 C25 C30 38.3(3) 2_565
C30 C25 C26 C27 1.3(7) .
P2 C25 C26 C27 -179.6(4) .
C25 C26 C27 C28 -1.3(8) .
C26 C27 C28 C29 0.6(8) .
C27 C28 C29 C30 0.0(8) .
C26 C25 C30 C29 -0.7(6) .
P2 C25 C30 C29 -179.8(3) .
C28 C29 C30 C25 0.0(7) .
C43 P3 C31 C32 -61.5(3) .
C37 P3 C31 C32 -168.7(3) .
Co2 P3 C31 C32 63.1(3) .
P3 C31 C32 C33 -177.9(2) .
C31 C32 C33 C34 -179.3(3) .
C32 C33 C34 C35 -179.4(3) .
C33 C34 C35 C36 175.7(3) .
C34 C35 C36 P4 -175.4(2) .
C55 P4 C36 C35 -179.5(3) .
C49 P4 C36 C35 -69.8(3) .
Co2 P4 C36 C35 55.7(3) 2_575
C43 P3 C37 C42 111.4(3) .
C31 P3 C37 C42 -138.0(3) .
Co2 P3 C37 C42 -12.1(4) .
C43 P3 C37 C38 -65.2(4) .
C31 P3 C37 C38 45.4(4) .
Co2 P3 C37 C38 171.4(3) .
C42 C37 C38 C39 1.3(7) .
P3 C37 C38 C39 177.9(4) .
C37 C38 C39 C40 0.0(8) .
C38 C39 C40 C41 -0.7(9) .
C39 C40 C41 C42 0.1(9) .
C40 C41 C42 C37 1.2(8) .
C38 C37 C42 C41 -1.9(6) .
P3 C37 C42 C41 -178.5(4) .
C37 P3 C43 C48 -96.9(3) .
C31 P3 C43 C48 154.4(3) .
Co2 P3 C43 C48 29.4(3) .
C37 P3 C43 C44 79.6(3) .
C31 P3 C43 C44 -29.1(4) .
Co2 P3 C43 C44 -154.1(3) .
C48 C43 C44 C45 0.3(6) .
P3 C43 C44 C45 -176.2(3) .
C43 C44 C45 C46 0.2(7) .
C44 C45 C46 C47 -0.1(8) .
C45 C46 C47 C48 -0.5(7) .
C44 C43 C48 C47 -0.9(6) .
P3 C43 C48 C47 175.7(3) .
C46 C47 C48 C43 1.0(7) .
C55 P4 C49 C50 -157.9(3) .
C36 P4 C49 C50 91.8(3) .
Co2 P4 C49 C50 -36.0(3) 2_575
C55 P4 C49 C54 22.9(3) .
C36 P4 C49 C54 -87.4(3) .
Co2 P4 C49 C54 144.8(2) 2_575
C54 C49 C50 C51 0.4(5) .
P4 C49 C50 C51 -178.8(3) .
C49 C50 C51 C52 -0.7(6) .
C50 C51 C52 C53 0.1(6) .
C51 C52 C53 C54 0.9(6) .
C52 C53 C54 C49 -1.2(6) .
C50 C49 C54 C53 0.5(5) .
P4 C49 C54 C53 179.7(3) .
C49 P4 C55 C56 -121.3(4) .
C36 P4 C55 C56 -11.4(4) .
Co2 P4 C55 C56 116.3(3) 2_575
C49 P4 C55 C60 62.5(3) .
C36 P4 C55 C60 172.4(3) .
Co2 P4 C55 C60 -59.9(3) 2_575
C60 C55 C56 C57 -0.1(7) .
P4 C55 C56 C57 -176.2(4) .
C55 C56 C57 C58 -0.1(9) .
C56 C57 C58 C59 0.3(10) .
C57 C58 C59 C60 -0.2(9) .
C58 C59 C60 C55 0.0(8) .
C56 C55 C60 C59 0.1(6) .
P4 C55 C60 C59 176.5(4) .
